data_4501927
loop_
_publ_author_name
'Lim, Gin Keat'
'Zhou, Zhongfu'
'Fujii, Kotaro'
'Calcagno, Patrizia'
'Tedesco, Emilio'
'Kitchin, Simon J.'
'Kariuki, Benson M.'
'Philp, Douglas'
'Harris, Kenneth D. M.'

_publ_section_title
;
 Arrays of P&#x2550;O Dipoles As a Recurrent Structural Motif in
 Bis-Diphenylphosphine Oxides, Established from Powder X-ray Diffraction
;
_journal_issue 8
_journal_name_full 'Crystal Growth &amp; Design'
_journal_page_first 3814
_journal_paper_doi 10.1021/cg100715v
_journal_volume 10
_journal_year 2010
_chemical_formula_sum 'C29 H30 O2 P2'
_chemical_formula_weight 472.50
_chemical_name_systematic ' ?'
_space_group_IT_number 2
_symmetry_cell_setting triclinic
_symmetry_space_group_name_Hall '-P 1'
_symmetry_space_group_name_H-M 'P -1'
_audit_creation_date 2009-04-16T17:58
_audit_creation_method 'from EXP file using GSAS2CIF'
_audit_update_record ' 2009-04-16T17:58  Initial CIF as created by GSAS2CIF'
_cell_angle_alpha 75.0714(24)
_cell_angle_beta 83.8700(28)
_cell_angle_gamma 82.9981(25)
_cell_formula_units_Z 2
_cell_length_a 5.79864(11)
_cell_length_b 14.5148(5)
_cell_length_c 15.7060(4)
_cell_volume 1263.85(6)
_computing_structure_refinement GSAS
_diffrn_radiation_polarisn_ratio 0.55
_diffrn_radiation_probe x-ray
_exptl_absorpt_correction_T_max 1.00000
_exptl_absorpt_correction_T_min 1.00000
_exptl_absorpt_process_details
;   GSAS Absorption/surface roughness correction: function number 0
 No correction is applied.
;
_pd_block_id 2009-04-16T17:58|PO5||
_pd_calc_method 'Rietveld Refinement'
_pd_instr_location ' ?'
_pd_meas_2theta_range_inc 0.0192
_pd_meas_2theta_range_max 59.7008
_pd_meas_2theta_range_min 5.0
_pd_meas_number_of_points 2850
_pd_phase_name 'from C:/Users/kotarokf/Desktop/PO5/PO5+H.cif'
_pd_proc_2theta_range_inc 0.0192
_pd_proc_2theta_range_max 59.66897
_pd_proc_2theta_range_min 4.96817
_pd_proc_info_datetime 2009-04-16T17:58:44
_pd_proc_info_excluded_regions ' ?'
_pd_proc_ls_background_function
;   GSAS Background function number 7 with 36 terms.
 Linear interpolation
      1:    2344.72     2:    2477.56     3:    2606.55     4:    2510.44    
      5:    2305.39     6:    2149.20     7:    2187.97     8:    2271.21    
      9:    2397.53    10:    2302.17    11:    2363.93    12:    2103.27    
     13:    1714.99    14:    1537.31    15:    1466.65    16:    1295.82    
     17:    1025.69    18:    1048.63    19:    901.340    20:    864.267    
     21:    804.261    22:    815.924    23:    801.081    24:    798.512    
     25:    738.131    26:    704.733    27:    701.724    28:    639.857    
     29:    661.632    30:    567.223    31:    553.872    32:    530.687    
     33:    491.823    34:    453.030    35:    437.870    36:    416.985    
;
_pd_proc_ls_peak_cutoff 0.01000
_pd_proc_ls_pref_orient_corr
;   March-Dollase
 AXIS  1 Ratio=   0.91137  h= 1.000  k= 1.000  l= 0.000
 Prefered orientation correction range: Min=   0.87006, Max=   1.32101
;
_pd_proc_ls_profile_function
;
 CW Profile function number 2 with  18 terms
 Profile coefficients for Simpson's rule integration of pseudovoigt function
 C.J. Howard (1982). J. Appl. Cryst.,15,615-620.
 P. Thompson, D.E. Cox & J.B. Hastings (1987). J. Appl. Cryst.,20,79-83.
 Peak tails are ignored  where the intensity is below 0.0100 times the peak
   Aniso. broadening axis   0.0   0.0   1.0
;
_pd_proc_ls_prof_R_factor 0.0270
_pd_proc_ls_prof_wR_expected 0.0249
_pd_proc_ls_prof_wR_factor 0.0398
_pd_proc_number_of_points 2850
_pd_spec_mounting ' ?'
_refine_ls_goodness_of_fit_all 1.65
_refine_ls_matrix_type full
_refine_ls_number_parameters 234
_refine_ls_number_restraints 216
_refine_ls_R_Fsqd_factor 0.11831
_refine_ls_shift/su_max 0.10
_refine_ls_shift/su_mean 0.01
_reflns_d_resolution_high 1.547
_reflns_d_resolution_low 15.129
_reflns_limit_h_max 3
_reflns_limit_h_min 0
_reflns_limit_k_max 9
_reflns_limit_k_min -8
_reflns_limit_l_max 10
_reflns_limit_l_min -9
_reflns_number_total 1436
_cod_data_source_file cg100715v_si_002.cif
_cod_data_source_block PO5_publ
_cod_depositor_comments
;
The following automatic conversions were performed:

'_geom_bond_publ_flag' value 'N' changed to 'n' according to
/home/saulius/struct/CIF-dictionaries/cif_core.dic dictionary named
'cif_core.dic' version 2.4.2 from 2011-04-26 (265
times).

'_geom_angle_publ_flag' value 'N' changed to 'n' according
to /home/saulius/struct/CIF-dictionaries/cif_core.dic dictionary
named 'cif_core.dic' version 2.4.2 from 2011-04-26 (114 times).

Automatic conversion script
Id: cif_fix_values 1715 2011-07-08 13:25:40Z adriana 
;
_cod_original_cell_volume 1263.85(4)
_cod_database_code 4501927
_gsas_exptl_extinct_corr_t_min 1.00000
_gsas_exptl_extinct_corr_t_max 1.00000

loop_
_symmetry_equiv_pos_site_id
_symmetry_equiv_pos_as_xyz
1 +x,+y,+z
-1 -x,-y,-z

loop_
_atom_site_type_symbol
_atom_site_label
_atom_site_fract_x
_atom_site_fract_y
_atom_site_fract_z
_atom_site_occupancy
_atom_site_thermal_displace_type
_atom_site_U_iso_or_equiv
_atom_site_symmetry_multiplicity
P P1 0.8895(12) 0.78499(24) 0.7223(4) 1.0 Uiso 0.0884(33) 2
O O2 1.1473(13) 0.7621(8) 0.7158(8) 1.0 Uiso 0.0884(33) 2
C C3 0.7728(15) 0.76402(21) 0.8365(5) 1.0 Uiso 0.0884(33) 2
C C4 0.5560(16) 0.72986(26) 0.8607(7) 1.0 Uiso 0.0884(33) 2
C C5 0.4645(21) 0.71352(29) 0.9482(8) 1.0 Uiso 0.0884(33) 2
C C6 0.5898(28) 0.73147(23) 1.0116(6) 1.0 Uiso 0.0884(33) 2
C C7 0.8063(26) 0.76564(24) 0.9876(5) 1.0 Uiso 0.0884(33) 2
C C8 0.8979(19) 0.78193(25) 0.9002(6) 1.0 Uiso 0.0884(33) 2
C C9 0.8167(12) 0.90801(34) 0.6642(4) 1.0 Uiso 0.0884(33) 2
C C10 0.9825(12) 0.9580(7) 0.6064(4) 1.0 Uiso 0.0884(33) 2
C C11 0.9268(18) 1.0525(7) 0.5617(5) 1.0 Uiso 0.0884(33) 2
C C12 0.7053(21) 1.0970(4) 0.5749(6) 1.0 Uiso 0.0884(33) 2
C C13 0.5395(16) 1.0472(6) 0.6326(6) 1.0 Uiso 0.0884(33) 2
C C14 0.5951(12) 0.9526(6) 0.6773(4) 1.0 Uiso 0.0884(33) 2
C C15 0.7323(18) 0.7155(8) 0.6724(6) 1.0 Uiso 0.0884(33) 2
C C16 0.8688(27) 0.6996(17) 0.5872(8) 1.0 Uiso 0.0884(33) 2
C C17 0.7474(27) 0.6315(9) 0.5507(5) 1.0 Uiso 0.0884(33) 2
C C18 0.8859(28) 0.6153(7) 0.4663(4) 1.0 Uiso 0.0884(33) 2
C C19 0.7701(17) 0.6780(8) 0.3850(5) 1.0 Uiso 0.0884(33) 2
P P20 0.9785(13) 0.69114(29) 0.29041(19) 1.0 Uiso 0.0884(33) 2
O O21 1.2231(16) 0.6828(8) 0.3145(8) 1.0 Uiso 0.0884(33) 2
C C22 0.8945(15) 0.8080(4) 0.22033(17) 1.0 Uiso 0.0884(33) 2
C C23 1.0489(18) 0.8778(6) 0.20061(21) 1.0 Uiso 0.0884(33) 2
C C24 0.9864(27) 0.9674(6) 0.14702(19) 1.0 Uiso 0.0884(33) 2
C C25 0.7699(28) 0.9875(5) 0.11303(23) 1.0 Uiso 0.0884(33) 2
C C26 0.6156(20) 0.9181(7) 0.13248(28) 1.0 Uiso 0.0884(33) 2
C C27 0.6775(15) 0.8283(6) 0.18615(22) 1.0 Uiso 0.0884(33) 2
C C28 0.9293(15) 0.60317(28) 0.2322(4) 1.0 Uiso 0.0884(33) 2
C C29 0.7346(15) 0.5522(4) 0.2546(7) 1.0 Uiso 0.0884(33) 2
C C30 0.7002(21) 0.48523(32) 0.2089(9) 1.0 Uiso 0.0884(33) 2
C C31 0.8606(27) 0.4691(4) 0.1410(8) 1.0 Uiso 0.0884(33) 2
C C32 1.0547(25) 0.5197(5) 0.1185(5) 1.0 Uiso 0.0884(33) 2
C C33 1.0893(17) 0.5866(4) 0.1640(4) 1.0 Uiso 0.0884(33) 2
H H34 0.4671(17) 0.71712(34) 0.8160(9) 1.0 Uiso 0.120(5) 2
H H35 0.3113(22) 0.6893(4) 0.9651(11) 1.0 Uiso 0.120(5) 2
H H36 0.5253(35) 0.71994(25) 1.0733(6) 1.0 Uiso 0.120(5) 2
H H37 0.8951(33) 0.77834(31) 1.0323(7) 1.0 Uiso 0.120(5) 2
H H38 1.0511(19) 0.80614(31) 0.8834(8) 1.0 Uiso 0.120(5) 2
H H39 1.1392(12) 0.9265(9) 0.5970(5) 1.0 Uiso 0.120(5) 2
H H40 1.0441(22) 1.0878(10) 0.5208(5) 1.0 Uiso 0.120(5) 2
H H41 0.6659(28) 1.1638(5) 0.5433(8) 1.0 Uiso 0.120(5) 2
H H42 0.3829(18) 1.0787(9) 0.6419(8) 1.0 Uiso 0.120(5) 2
H H43 0.4778(13) 0.9173(9) 0.7183(4) 1.0 Uiso 0.120(5) 2
H H44 0.5793(21) 0.7497(17) 0.6583(17) 1.0 Uiso 0.120(5) 2
H H45 0.711(4) 0.6533(14) 0.7138(6) 1.0 Uiso 0.120(5) 2
H H46 1.0276(16) 0.671(4) 0.6000(20) 1.0 Uiso 0.120(5) 2
H H47 0.875(8) 0.7611(24) 0.5432(6) 1.0 Uiso 0.120(5) 2
H H48 0.740(6) 0.5702(11) 0.5949(5) 1.0 Uiso 0.120(5) 2
H H49 0.5892(19) 0.6599(21) 0.5372(9) 1.0 Uiso 0.120(5) 2
H H50 1.0453(22) 0.6320(16) 0.4649(6) 1.0 Uiso 0.120(5) 2
H H51 0.890(5) 0.5477(6) 0.4658(6) 1.0 Uiso 0.120(5) 2
H H52 0.7156(33) 0.7412(9) 0.3951(6) 1.0 Uiso 0.120(5) 2
H H53 0.6376(21) 0.6476(17) 0.3744(9) 1.0 Uiso 0.120(5) 2
H H54 1.2020(18) 0.8637(10) 0.22464(30) 1.0 Uiso 0.120(5) 2
H H55 1.0956(34) 1.0167(8) 0.13319(22) 1.0 Uiso 0.120(5) 2
H H56 0.726(4) 1.0510(5) 0.07512(27) 1.0 Uiso 0.120(5) 2
H H57 0.4626(21) 0.9324(11) 0.1083(4) 1.0 Uiso 0.120(5) 2
H H58 0.5681(17) 0.7791(9) 0.19987(28) 1.0 Uiso 0.120(5) 2
H H59 0.6212(15) 0.5636(5) 0.3026(7) 1.0 Uiso 0.120(5) 2
H H60 0.5629(22) 0.4493(4) 0.2248(12) 1.0 Uiso 0.120(5) 2
H H61 0.8364(34) 0.4218(4) 0.1089(10) 1.0 Uiso 0.120(5) 2
H H62 1.1680(30) 0.5083(7) 0.0705(4) 1.0 Uiso 0.120(5) 2
H H63 1.2269(17) 0.6224(5) 0.1479(6) 1.0 Uiso 0.120(5) 2

loop_
_atom_type_symbol
_atom_type_number_in_cell
_atom_type_scat_dispersion_real
_atom_type_scat_dispersion_imag
_atom_type_scat_Cromer_Mann_a1
_atom_type_scat_Cromer_Mann_a2
_atom_type_scat_Cromer_Mann_a3
_atom_type_scat_Cromer_Mann_a4
_atom_type_scat_Cromer_Mann_b1
_atom_type_scat_Cromer_Mann_b2
_atom_type_scat_Cromer_Mann_b3
_atom_type_scat_Cromer_Mann_b4
_atom_type_scat_Cromer_Mann_c
_atom_type_scat_source
P 4.0 0.000 0.000 6.43450 1.90670 4.17910 27.1570 1.78000 0.52600 1.49080 68.1645 1.11490 International_Tables_Vol_C
O 4.0 0.000 0.000 3.04850 13.2771 2.28680 5.70110 1.54630 0.32390 0.86700 32.9089 0.25080 International_Tables_Vol_C
C 58.0 0.000 0.000 2.31000 20.8439 1.02000 10.2075 1.58860 0.56870 0.86500 51.6512 0.21560 International_Tables_Vol_C
H 60.0 0.000 0.000 0.49300 10.5109 0.32291 26.1257 0.14019 3.14236 0.04081 57.7997 0.00304 International_Tables_Vol_C

loop_
_diffrn_radiation_wavelength
_diffrn_radiation_wavelength_wt
_diffrn_radiation_type
_diffrn_radiation_wavelength_id
1.540600 1.000 K\a~1~ 1
1.540600 0.500 K\a~2~ 2

loop_
_geom_angle_atom_site_label_1
_geom_angle_atom_site_label_2
_geom_angle_atom_site_label_3
_geom_angle
_geom_angle_site_symmetry_1
_geom_angle_site_symmetry_3
_geom_angle_publ_flag
O2 P1 C3 111.1(4) 1_555 1_555 n
O2 P1 C9 109.5(4) 1_555 1_555 n
O2 P1 C15 114.6(4) 1_555 1_555 n
C3 P1 C9 110.47(26) 1_555 1_555 n
C3 P1 C15 105.81(31) 1_555 1_555 n
C9 P1 C15 105.1(4) 1_555 1_555 n
P1 C3 C4 119.69(31) 1_555 1_555 n
P1 C3 C8 120.72(35) 1_555 1_555 n
C4 C3 C8 119.59(23) 1_555 1_555 n
C3 C4 C5 120.25(16) 1_555 1_555 n
C3 C4 H34 119.87(16) 1_555 1_555 n
C5 C4 H34 119.87(16) 1_555 1_555 n
C4 C5 C6 120.04(18) 1_555 1_555 n
C4 C5 H35 120.01(15) 1_555 1_555 n
C6 C5 H35 119.96(17) 1_555 1_555 n
C5 C6 C7 119.80(18) 1_555 1_555 n
C5 C6 H36 120.03(15) 1_555 1_555 n
C7 C6 H36 120.17(15) 1_555 1_555 n
C6 C7 C8 120.19(15) 1_555 1_555 n
C6 C7 H37 119.90(17) 1_555 1_555 n
C8 C7 H37 119.92(17) 1_555 1_555 n
C3 C8 C7 120.13(18) 1_555 1_555 n
C3 C8 H38 119.91(17) 1_555 1_555 n
C7 C8 H38 119.96(15) 1_555 1_555 n
P1 C9 C10 120.0(4) 1_555 1_555 n
P1 C9 C14 120.1(4) 1_555 1_555 n
C10 C9 C14 119.93(22) 1_555 1_555 n
C9 C10 C11 120.01(19) 1_555 1_555 n
C9 C10 H39 119.99(15) 1_555 1_555 n
C11 C10 H39 120.01(15) 1_555 1_555 n
C10 C11 C12 120.05(17) 1_555 1_555 n
C10 C11 H40 119.97(16) 1_555 1_555 n
C12 C11 H40 119.99(16) 1_555 1_555 n
C11 C12 C13 120.03(17) 1_555 1_555 n
C11 C12 H41 120.01(15) 1_555 1_555 n
C13 C12 H41 119.96(15) 1_555 1_555 n
C12 C13 C14 119.98(17) 1_555 1_555 n
C12 C13 H42 120.01(15) 1_555 1_555 n
C14 C13 H42 120.02(15) 1_555 1_555 n
C9 C14 C13 120.01(18) 1_555 1_555 n
C9 C14 H43 119.97(16) 1_555 1_555 n
C13 C14 H43 120.01(16) 1_555 1_555 n
P1 C15 C16 110.0(4) 1_555 1_555 n
P1 C15 H44 109.38(18) 1_555 1_555 n
P1 C15 H45 109.4(5) 1_555 1_555 n
C16 C15 H44 109.40(18) 1_555 1_555 n
C16 C15 H45 109.37(28) 1_555 1_555 n
H44 C15 H45 109.29(21) 1_555 1_555 n
C15 C16 C17 109.6(4) 1_555 1_555 n
C15 C16 H46 109.52(20) 1_555 1_555 n
C15 C16 H47 109.5(6) 1_555 1_555 n
C17 C16 H46 109.42(21) 1_555 1_555 n
C17 C16 H47 109.3(7) 1_555 1_555 n
H46 C16 H47 109.49(19) 1_555 1_555 n
C16 C17 C18 109.2(4) 1_555 1_555 n
C16 C17 H48 109.4(4) 1_555 1_555 n
C16 C17 H49 109.50(23) 1_555 1_555 n
C18 C17 H48 109.6(5) 1_555 1_555 n
C18 C17 H49 109.57(24) 1_555 1_555 n
H48 C17 H49 109.54(21) 1_555 1_555 n
C17 C18 C19 109.92(34) 1_555 1_555 n
C17 C18 H50 109.4(4) 1_555 1_555 n
C17 C18 H51 109.39(33) 1_555 1_555 n
C19 C18 H50 109.36(25) 1_555 1_555 n
C19 C18 H51 109.38(20) 1_555 1_555 n
H50 C18 H51 109.39(20) 1_555 1_555 n
C18 C19 P20 109.28(31) 1_555 1_555 n
C18 C19 H52 109.55(21) 1_555 1_555 n
C18 C19 H53 109.52(21) 1_555 1_555 n
P20 C19 H52 109.46(22) 1_555 1_555 n
P20 C19 H53 109.44(34) 1_555 1_555 n
H52 C19 H53 109.57(30) 1_555 1_555 n
C19 P20 O21 112.7(4) 1_555 1_555 n
C19 P20 C22 104.98(34) 1_555 1_555 n
C19 P20 C28 106.8(4) 1_555 1_555 n
O21 P20 C22 111.7(4) 1_555 1_555 n
O21 P20 C28 113.1(4) 1_555 1_555 n
C22 P20 C28 107.00(17) 1_555 1_555 n
P20 C22 C23 119.50(33) 1_555 1_555 n
P20 C22 C27 120.66(34) 1_555 1_555 n
C23 C22 C27 119.84(22) 1_555 1_555 n
C22 C23 C24 119.98(17) 1_555 1_555 n
C22 C23 H54 120.04(15) 1_555 1_555 n
C24 C23 H54 119.98(15) 1_555 1_555 n
C23 C24 C25 120.09(16) 1_555 1_555 n
C23 C24 H55 119.92(15) 1_555 1_555 n
C25 C24 H55 119.98(15) 1_555 1_555 n
C24 C25 C26 120.12(17) 1_555 1_555 n
C24 C25 H56 119.92(14) 1_555 1_555 n
C26 C25 H56 119.97(14) 1_555 1_555 n
C25 C26 C27 119.94(16) 1_555 1_555 n
C25 C26 H57 120.00(15) 1_555 1_555 n
C27 C26 H57 120.06(14) 1_555 1_555 n
C22 C27 C26 120.03(18) 1_555 1_555 n
C22 C27 H58 120.04(15) 1_555 1_555 n
C26 C27 H58 119.93(15) 1_555 1_555 n
P20 C28 C29 121.2(4) 1_555 1_555 n
P20 C28 C33 119.31(34) 1_555 1_555 n
C29 C28 C33 119.51(21) 1_555 1_555 n
C28 C29 C30 120.17(19) 1_555 1_555 n
C28 C29 H59 119.86(17) 1_555 1_555 n
C30 C29 H59 119.97(15) 1_555 1_555 n
C29 C30 C31 120.00(17) 1_555 1_555 n
C29 C30 H60 120.11(17) 1_555 1_555 n
C31 C30 H60 119.89(17) 1_555 1_555 n
C30 C31 C32 119.96(17) 1_555 1_555 n
C30 C31 H61 119.98(15) 1_555 1_555 n
C32 C31 H61 120.06(16) 1_555 1_555 n
C31 C32 C33 120.11(18) 1_555 1_555 n
C31 C32 H62 119.90(17) 1_555 1_555 n
C33 C32 H62 119.99(15) 1_555 1_555 n
C28 C33 C32 120.24(18) 1_555 1_555 n
C28 C33 H63 119.86(18) 1_555 1_555 n
C32 C33 H63 119.90(17) 1_555 1_555 n

loop_
_geom_bond_atom_site_label_1
_geom_bond_atom_site_label_2
_geom_bond_distance
_geom_bond_site_symmetry_2
_geom_bond_publ_flag
P1 O2 1.4900(33) 1_555 n
P1 C3 1.8113(32) 1_555 n
P1 C9 1.8046(32) 1_555 n
P1 C15 1.8017(32) 1_555 n
P1 H44 2.319(4) 1_555 n
P1 H45 2.319(7) 1_555 n
O2 P1 1.4900(33) 1_555 n
C3 P1 1.8113(32) 1_555 n
C3 C4 1.3870(31) 1_555 n
C3 C8 1.3887(31) 1_555 n
C3 H34 2.0587(32) 1_555 n
C3 H38 2.0605(34) 1_555 n
C4 C3 1.3870(31) 1_555 n
C4 C5 1.3898(31) 1_555 n
C4 H34 0.9800(8) 1_555 n
C4 H35 2.0626(34) 1_555 n
C5 C4 1.3898(31) 1_555 n
C5 C6 1.3868(31) 1_555 n
C5 H34 2.0613(34) 1_555 n
C5 H35 0.9800(8) 1_555 n
C5 H36 2.0601(33) 1_555 n
C6 C5 1.3868(31) 1_555 n
C6 C7 1.3852(31) 1_555 n
C6 H35 2.059(4) 1_555 n
C6 H36 0.9800(8) 1_555 n
C6 H37 2.0573(33) 1_555 n
C7 C6 1.3852(31) 1_555 n
C7 C8 1.3892(31) 1_555 n
C7 H36 2.060(4) 1_555 n
C7 H37 0.9800(8) 1_555 n
C7 H38 2.0616(34) 1_555 n
C8 C3 1.3887(31) 1_555 n
C8 C7 1.3892(31) 1_555 n
C8 H37 2.061(4) 1_555 n
C8 H38 0.9800(8) 1_555 n
C9 P1 1.8046(32) 1_555 n
C9 C10 1.3858(31) 1_555 n
C9 C14 1.3863(31) 1_555 n
C9 H39 2.0588(34) 1_555 n
C9 H43 2.0591(34) 1_555 n
C10 C9 1.3858(31) 1_555 n
C10 C11 1.3860(31) 1_555 n
C10 H39 0.9800(8) 1_555 n
C10 H40 2.0587(34) 1_555 n
C11 C10 1.3860(31) 1_555 n
C11 C12 1.3856(32) 1_555 n
C11 H39 2.0591(34) 1_555 n
C11 H40 0.9800(8) 1_555 n
C11 H41 2.0588(34) 1_555 n
C12 C11 1.3856(32) 1_555 n
C12 C13 1.3836(32) 1_555 n
C12 H40 2.059(4) 1_555 n
C12 H41 0.9800(8) 1_555 n
C12 H42 2.0569(35) 1_555 n
C13 C12 1.3836(32) 1_555 n
C13 C14 1.3880(31) 1_555 n
C13 H41 2.0564(34) 1_555 n
C13 H42 0.9800(8) 1_555 n
C13 H43 2.0610(34) 1_555 n
C14 C9 1.3863(31) 1_555 n
C14 C13 1.3880(31) 1_555 n
C14 H42 2.0610(34) 1_555 n
C14 H43 0.9800(8) 1_555 n
C15 P1 1.8017(32) 1_555 n
C15 C16 1.5347(32) 1_555 n
C15 H44 0.9800(8) 1_555 n
C15 H45 0.9800(8) 1_555 n
C15 H46 2.079(4) 1_555 n
C15 H47 2.078(8) 1_555 n
C16 C15 1.5347(32) 1_555 n
C16 C17 1.5321(32) 1_555 n
C16 H44 2.0773(35) 1_555 n
C16 H45 2.077(5) 1_555 n
C16 H46 0.9800(8) 1_555 n
C16 H47 0.9800(8) 1_555 n
C16 H48 2.075(6) 1_555 n
C16 H49 2.076(4) 1_555 n
C17 C16 1.5321(32) 1_555 n
C17 C18 1.5316(32) 1_555 n
C17 H46 2.075(4) 1_555 n
C17 H47 2.074(9) 1_555 n
C17 H48 0.9800(8) 1_555 n
C17 H49 0.9800(8) 1_555 n
C17 H50 2.074(6) 1_555 n
C17 H51 2.074(5) 1_555 n
C18 C17 1.5316(32) 1_555 n
C18 C19 1.5318(33) 1_555 n
C18 H48 2.076(6) 1_555 n
C18 H49 2.076(4) 1_555 n
C18 H50 0.9800(8) 1_555 n
C18 H51 0.9800(8) 1_555 n
C18 H52 2.076(4) 1_555 n
C18 H53 2.076(4) 1_555 n
C19 C18 1.5318(33) 1_555 n
C19 P20 1.7974(32) 1_555 n
C19 H50 2.074(4) 1_555 n
C19 H51 2.074(4) 1_555 n
C19 H52 0.9800(8) 1_555 n
C19 H53 0.9800(8) 1_555 n
P20 C19 1.7974(32) 1_555 n
P20 O21 1.4895(33) 1_555 n
P20 C22 1.8103(31) 1_555 n
P20 C28 1.8147(32) 1_555 n
P20 H52 2.316(4) 1_555 n
P20 H53 2.316(5) 1_555 n
O21 P20 1.4895(33) 1_555 n
C22 P20 1.8103(31) 1_555 n
C22 C23 1.3867(31) 1_555 n
C22 C27 1.3897(31) 1_555 n
C22 H54 2.0601(35) 1_555 n
C22 H58 2.0629(31) 1_555 n
C23 C22 1.3867(31) 1_555 n
C23 C24 1.3849(31) 1_555 n
C23 H54 0.9800(8) 1_555 n
C23 H55 2.057(4) 1_555 n
C24 C23 1.3849(31) 1_555 n
C24 C25 1.3856(31) 1_555 n
C24 H54 2.0578(32) 1_555 n
C24 H55 0.9800(8) 1_555 n
C24 H56 2.058(4) 1_555 n
C25 C24 1.3856(31) 1_555 n
C25 C26 1.3827(32) 1_555 n
C25 H55 2.0584(32) 1_555 n
C25 H56 0.9800(8) 1_555 n
C25 H57 2.056(4) 1_555 n
C26 C25 1.3827(32) 1_555 n
C26 C27 1.3870(31) 1_555 n
C26 H56 2.0557(33) 1_555 n
C26 H57 0.9800(8) 1_555 n
C26 H58 2.059(4) 1_555 n
C27 C22 1.3897(31) 1_555 n
C27 C26 1.3870(31) 1_555 n
C27 H57 2.0605(32) 1_555 n
C27 H58 0.9800(8) 1_555 n
C28 P20 1.8147(32) 1_555 n
C28 C29 1.3887(31) 1_555 n
C28 C33 1.3899(31) 1_555 n
C28 H59 2.060(4) 1_555 n
C28 H63 2.0612(35) 1_555 n
C29 C28 1.3887(31) 1_555 n
C29 C30 1.3926(31) 1_555 n
C29 H59 0.9800(8) 1_555 n
C29 H60 2.0661(35) 1_555 n
C30 C29 1.3926(31) 1_555 n
C30 C31 1.3862(32) 1_555 n
C30 H59 2.0647(34) 1_555 n
C30 H60 0.9800(8) 1_555 n
C30 H61 2.059(4) 1_555 n
C31 C30 1.3862(32) 1_555 n
C31 C32 1.3839(32) 1_555 n
C31 H60 2.0581(34) 1_555 n
C31 H61 0.9800(8) 1_555 n
C31 H62 2.056(4) 1_555 n
C32 C31 1.3839(32) 1_555 n
C32 C33 1.3894(31) 1_555 n
C32 H61 2.0577(32) 1_555 n
C32 H62 0.9800(8) 1_555 n
C32 H63 2.061(4) 1_555 n
C33 C28 1.3899(31) 1_555 n
C33 C32 1.3894(31) 1_555 n
C33 H62 2.0620(33) 1_555 n
C33 H63 0.9800(8) 1_555 n
H34 C3 2.0587(32) 1_555 n
H34 C4 0.9800(8) 1_555 n
H34 C5 2.0613(34) 1_555 n
H35 C4 2.0626(34) 1_555 n
H35 C5 0.9800(8) 1_555 n
H35 C6 2.059(4) 1_555 n
H36 C5 2.0601(33) 1_555 n
H36 C6 0.9800(8) 1_555 n
H36 C7 2.060(4) 1_555 n
H37 C6 2.0573(33) 1_555 n
H37 C7 0.9800(8) 1_555 n
H37 C8 2.061(4) 1_555 n
H38 C3 2.0605(34) 1_555 n
H38 C7 2.0616(34) 1_555 n
H38 C8 0.9800(8) 1_555 n
H39 C9 2.0588(34) 1_555 n
H39 C10 0.9800(8) 1_555 n
H39 C11 2.0591(34) 1_555 n
H40 C10 2.0587(34) 1_555 n
H40 C11 0.9800(8) 1_555 n
H40 C12 2.059(4) 1_555 n
H41 C11 2.0588(34) 1_555 n
H41 C12 0.9800(8) 1_555 n
H41 C13 2.0564(34) 1_555 n
H42 C12 2.0569(35) 1_555 n
H42 C13 0.9800(8) 1_555 n
H42 C14 2.0610(34) 1_555 n
H43 C9 2.0591(34) 1_555 n
H43 C13 2.0610(34) 1_555 n
H43 C14 0.9800(8) 1_555 n
H44 P1 2.319(4) 1_555 n
H44 C15 0.9800(8) 1_555 n
H44 C16 2.0773(35) 1_555 n
H44 H45 1.5985(23) 1_555 n
H45 P1 2.319(7) 1_555 n
H45 C15 0.9800(8) 1_555 n
H45 C16 2.077(5) 1_555 n
H45 H44 1.5985(23) 1_555 n
H46 C15 2.079(4) 1_555 n
H46 C16 0.9800(8) 1_555 n
H46 C17 2.075(4) 1_555 n
H46 H47 1.6005(21) 1_555 n
H47 C15 2.078(8) 1_555 n
H47 C16 0.9800(8) 1_555 n
H47 C17 2.074(9) 1_555 n
H47 H46 1.6005(21) 1_555 n
H48 C16 2.075(6) 1_555 n
H48 C17 0.9800(8) 1_555 n
H48 C18 2.076(6) 1_555 n
H48 H49 1.6010(22) 1_555 n
H49 C16 2.076(4) 1_555 n
H49 C17 0.9800(8) 1_555 n
H49 C18 2.076(4) 1_555 n
H49 H48 1.6010(22) 1_555 n
H50 C17 2.074(6) 1_555 n
H50 C18 0.9800(8) 1_555 n
H50 C19 2.074(4) 1_555 n
H50 H51 1.5995(22) 1_555 n
H51 C17 2.074(5) 1_555 n
H51 C18 0.9800(8) 1_555 n
H51 C19 2.074(4) 1_555 n
H51 H50 1.5995(22) 1_555 n
H51 H51 1.945(34) -1_766 n
H52 C18 2.076(4) 1_555 n
H52 C19 0.9800(8) 1_555 n
H52 P20 2.316(4) 1_555 n
H52 H53 1.6013(30) 1_555 n
H53 C18 2.076(4) 1_555 n
H53 C19 0.9800(8) 1_555 n
H53 P20 2.316(5) 1_555 n
H53 H52 1.6013(30) 1_555 n
H53 H59 1.878(24) 1_555 n
H54 C22 2.0601(35) 1_555 n
H54 C23 0.9800(8) 1_555 n
H54 C24 2.0578(32) 1_555 n
H55 C23 2.057(4) 1_555 n
H55 C24 0.9800(8) 1_555 n
H55 C25 2.0584(32) 1_555 n
H56 C24 2.058(4) 1_555 n
H56 C25 0.9800(8) 1_555 n
H56 C26 2.0557(33) 1_555 n
H57 C25 2.056(4) 1_555 n
H57 C26 0.9800(8) 1_555 n
H57 C27 2.0605(32) 1_555 n
H58 C22 2.0629(31) 1_555 n
H58 C26 2.059(4) 1_555 n
H58 C27 0.9800(8) 1_555 n
H59 C28 2.060(4) 1_555 n
H59 C29 0.9800(8) 1_555 n
H59 C30 2.0647(34) 1_555 n
H59 H53 1.878(24) 1_555 n
H60 C29 2.0661(35) 1_555 n
H60 C30 0.9800(8) 1_555 n
H60 C31 2.0581(34) 1_555 n
H61 C30 2.059(4) 1_555 n
H61 C31 0.9800(8) 1_555 n
H61 C32 2.0577(32) 1_555 n
H62 C31 2.056(4) 1_555 n
H62 C32 0.9800(8) 1_555 n
H62 C33 2.0620(33) 1_555 n
H63 C28 2.0612(35) 1_555 n
H63 C32 2.061(4) 1_555 n
H63 C33 0.9800(8) 1_555 n
